data_2005597
loop_
_publ_author_name
'Karolak-Wojciechowska, J.'
'Mrozek, A.'
'Amiel, P.'
'Brouant, P.'
'Barbe, J.'

_publ_section_title
;
 A Potential Antiprotozoal Drug Containing Acridine and Thiadiazole
 Moieties
;
_journal_issue 11
_journal_name_full 'Acta Crystallographica Section C'
_journal_page_first 2939
_journal_page_last 2941
_journal_paper_doi 10.1107/S0108270196007135
_journal_volume 52
_journal_year 1996
_chemical_formula_sum 'C22 H23 Cl N4 O S3'
_chemical_formula_weight 491.07
_chemical_name_systematic
;[2-thione-3(N)-[9'(2''-methoxy-6''-chloro)acridinyl]-5-[2'-(di
 ethylamino)ethylthio]]-1,3,4-thiadiazole
;
_space_group_IT_number 61
_symmetry_cell_setting orthorhombic
_symmetry_space_group_name_Hall '-P 2ac 2ab'
_symmetry_space_group_name_H-M 'P b c a'
_cell_angle_alpha 90.00
_cell_angle_beta 90.00
_cell_angle_gamma 90.00
_cell_formula_units_Z 8
_cell_length_a 20.977(4)
_cell_length_b 8.943(2)
_cell_length_c 25.504(5)
_cell_measurement_reflns_used 25
_cell_measurement_temperature 293(2)
_cell_measurement_theta_max 65
_cell_measurement_theta_min 5
_cell_volume 4784.5(17)
_computing_cell_refinement KM4
_computing_data_collection 'KM4 (KUMA Diffraction, 1992)'
_computing_data_reduction 'DATARED KM4'
_computing_molecular_graphics 'SHELXTL/PC (Sheldrick, 1990b)'
_computing_publication_material SHELXL93
_computing_structure_refinement 'SHELXL93 (Sheldrick, 1993)'
_computing_structure_solution 'SHELXS86 (Sheldrick, 1990a)'
_diffrn_ambient_temperature 293(2)
_diffrn_measurement_device KM-4
_diffrn_measurement_method \w/2\q
_diffrn_radiation_monochromator graphite
_diffrn_radiation_source 'fine-focus sealed tube'
_diffrn_radiation_type CuK\a
_diffrn_radiation_wavelength 1.54178
_diffrn_reflns_av_R_equivalents 0.0000
_diffrn_reflns_av_sigmaI/netI 0.0288
_diffrn_reflns_limit_h_max 0
_diffrn_reflns_limit_h_min -26
_diffrn_reflns_limit_k_max 0
_diffrn_reflns_limit_k_min -11
_diffrn_reflns_limit_l_max 0
_diffrn_reflns_limit_l_min -32
_diffrn_reflns_number 2380
_diffrn_reflns_theta_max 81.02
_diffrn_reflns_theta_min 3.47
_diffrn_standards_decay_% 2
_diffrn_standards_interval_time 100
_diffrn_standards_number 2
_exptl_absorpt_coefficient_mu 4.04
_exptl_absorpt_correction_T_max 0.866
_exptl_absorpt_correction_T_min 0.331
_exptl_absorpt_correction_type 'empirical, \y scan (North, Phillips & Mathews, 1968)'
_exptl_crystal_colour yellow
_exptl_crystal_density_diffrn 1.363
_exptl_crystal_density_method 'not measured'
_exptl_crystal_description 'thin plate'
_exptl_crystal_F_000 2048
_exptl_crystal_size_max 0.50
_exptl_crystal_size_mid 0.40
_exptl_crystal_size_min 0.10
_refine_diff_density_max 0.608
_refine_diff_density_min -0.278
_refine_ls_extinction_coef 0.00016(7)
_refine_ls_extinction_method 'SHELXL93 (Sheldrick, 1993)'
_refine_ls_goodness_of_fit_all 1.043
_refine_ls_goodness_of_fit_obs 1.075
_refine_ls_matrix_type fullcycle
_refine_ls_number_parameters 281
_refine_ls_number_reflns 2380
_refine_ls_number_restraints 16
_refine_ls_restrained_S_all 1.084
_refine_ls_restrained_S_obs 1.136
_refine_ls_R_factor_all 0.0978
_refine_ls_R_factor_obs 0.0640
_refine_ls_shift/esd_max 0.193
_refine_ls_shift/esd_mean 0.071
_refine_ls_structure_factor_coef Fsqd
_refine_ls_weighting_details 'w=1/[\s^2^(Fo^2^)+(0.1456P)^2^+2.2870P], where P=(Fo^2^+2Fc^2^)/3'
_refine_ls_weighting_scheme calc
_refine_ls_wR_factor_all 0.2090
_refine_ls_wR_factor_obs 0.1745
_reflns_number_observed 1621
_reflns_number_total 2380
_reflns_observed_criterion >2sigma(I)
_cod_data_source_file cf1083.cif
_cod_data_source_block b4
_cod_depositor_comments
;
The following automatic conversions were performed:

'_refine_ls_weighting_scheme' value
'w=1/[\s^2^(Fo^2^)+(0.1456P)^2^+2.2870P], where P=(Fo^2^+2Fc^2^)/3'
was changed to 'calc'. New tag '_refine_ls_weighting_details' was
created. The value of the new tag was set to
'w=1/[\s^2^(Fo^2^)+(0.1456P)^2^+2.2870P], where P=(Fo^2^+2Fc^2^)/3'.

Automatic conversion script
Id: cif_fix_values 3143 2015-03-26 13:38:13Z robertas 
;
_cod_database_code 2005597

loop_
_symmetry_equiv_pos_as_xyz
'x, y, z'
'-x+1/2, -y, z+1/2'
'-x, y+1/2, -z+1/2'
'x+1/2, -y+1/2, -z'
'-x, -y, -z'
'x-1/2, y, -z-1/2'
'x, -y-1/2, z-1/2'
'-x-1/2, y-1/2, z'

loop_
_atom_site_aniso_label
_atom_site_aniso_U_11
_atom_site_aniso_U_22
_atom_site_aniso_U_33
_atom_site_aniso_U_12
_atom_site_aniso_U_13
_atom_site_aniso_U_23
Cl 0.1198(11) 0.1407(12) 0.1095(9) 0.0145(9) -0.0001(8) 0.0152(9)
C1' 0.064(2) 0.096(3) 0.113(3) -0.008(3) 0.005(3) -0.003(3)
C2' 0.077(3) 0.090(3) 0.117(4) 0.001(3) 0.016(3) 0.010(3)
C3' 0.077(3) 0.100(3) 0.098(3) 0.016(3) 0.003(3) -0.003(3)
C4' 0.079(3) 0.104(4) 0.091(3) 0.009(3) 0.001(2) -0.011(3)
C5' 0.066(3) 0.096(3) 0.113(3) -0.001(3) 0.012(2) -0.012(3)
C6' 0.062(2) 0.092(3) 0.131(4) -0.009(3) 0.015(3) -0.007(3)
C7' 0.081(3) 0.090(3) 0.102(3) 0.005(3) 0.017(3) 0.004(3)
O1 0.084(2) 0.112(3) 0.128(2) 0.002(2) 0.020(2) 0.017(2)
C7a 0.101(4) 0.183(6) 0.152(5) 0.009(4) -0.004(4) 0.071(5)
C8' 0.056(2) 0.093(3) 0.101(3) 0.000(2) 0.005(2) -0.013(3)
C9' 0.048(2) 0.089(3) 0.095(3) -0.002(2) 0.005(2) -0.023(3)
N10' 0.061(2) 0.093(3) 0.099(2) 0.007(2) 0.001(2) -0.013(2)
C11' 0.052(2) 0.080(3) 0.086(3) 0.006(2) 0.000(2) -0.013(2)
C12' 0.056(2) 0.092(3) 0.098(3) 0.002(2) 0.009(2) -0.022(3)
C13' 0.057(2) 0.081(3) 0.097(3) -0.004(2) 0.004(2) -0.016(3)
C14' 0.052(2) 0.085(3) 0.092(3) 0.005(2) 0.005(2) -0.015(3)
S1 0.0526(5) 0.1163(9) 0.1060(8) 0.0054(6) -0.0037(6) 0.0046(8)
S2 0.0666(7) 0.1236(10) 0.1240(10) 0.0167(7) 0.0039(6) -0.0245(9)
S3 0.0887(7) 0.1439(12) 0.1091(8) 0.0149(9) -0.0278(7) -0.0186(9)
C2a 0.054(2) 0.076(3) 0.104(3) -0.003(2) 0.006(2) -0.003(3)
N3a 0.048(2) 0.089(2) 0.100(2) -0.001(2) -0.001(2) -0.010(2)
N4a 0.062(2) 0.100(3) 0.091(2) 0.005(2) -0.006(2) -0.007(2)
C5a 0.062(2) 0.097(3) 0.096(3) 0.003(2) -0.002(2) 0.013(3)
C1 0.100(3) 0.149(5) 0.106(3) 0.026(4) -0.007(3) -0.004(4)
C2 0.135(5) 0.182(6) 0.180(4) 0.009(5) 0.001(5) 0.061(6)
N3 0.131(4) 0.318(6) 0.104(3) 0.008(5) -0.001(3) -0.038(5)
C4b 0.241(8) 0.286(7) 0.175(5) -0.026(10) 0.019(8) 0.082(8)
C5b 0.242(8) 0.316(10) 0.155(4) -0.069(8) -0.073(6) 0.131(6)
C4c 0.216(8) 0.287(6) 0.166(6) -0.066(8) 0.012(6) -0.047(8)
C5c 0.452(16) 0.214(6) 0.490(17) -0.141(10) -0.252(14) 0.202(9)

loop_
_atom_site_label
_atom_site_occupancy
_atom_site_fract_x
_atom_site_fract_y
_atom_site_fract_z
_atom_site_U_iso_or_equiv
_atom_site_thermal_displace_type
_atom_site_calc_flag
_atom_site_refinement_flags
_atom_site_type_symbol
Cl 1 0.97028(7) -0.1512(2) 0.68150(6) 0.1233(5) Uani d . Cl
C1' 1 0.8759(2) 0.0128(5) 0.5599(2) 0.091(2) Uani d . C
H1' 1 0.8351(2) 0.0041(5) 0.5459(2) 0.136 Uiso d R H
C2' 1 0.8907(2) -0.0642(5) 0.6034(2) 0.094(2) Uani d . C
H2' 1 0.8607(2) -0.1248(5) 0.6198(2) 0.142 Uiso d R H
C3' 1 0.9530(2) -0.0497(6) 0.6251(2) 0.092(2) Uani d . C
C4' 1 0.9976(2) 0.0346(5) 0.6017(2) 0.091(2) Uani d . C
H4' 1 1.0382(2) 0.0413(5) 0.6161(2) 0.137 Uiso d R H
C5' 1 1.0632(2) 0.3737(5) 0.4695(2) 0.092(2) Uani d . C
H5' 1 1.1037(2) 0.3759(5) 0.4843(2) 0.138 Uiso d R H
C6' 1 1.0517(2) 0.4577(5) 0.4274(2) 0.095(2) Uani d . C
H6' 1 1.0837(2) 0.5178(5) 0.4135(2) 0.143 Uiso d R H
C7' 1 0.9910(2) 0.4580(5) 0.4040(2) 0.091(2) Uani d . C
O1 1 0.9865(2) 0.5528(4) 0.36204(14) 0.1080(12) Uani d . O
C7a 1 0.9254(3) 0.5750(8) 0.3391(3) 0.145(3) Uani d . C
H7a1 1 0.9294(3) 0.6435(8) 0.3103(3) 0.218 Uiso d R H
H7a2 1 0.8973(3) 0.6165(8) 0.3650(3) 0.218 Uiso d R H
H7a3 1 0.9083(3) 0.4819(8) 0.3267(3) 0.218 Uiso d R H
C8' 1 0.9423(2) 0.3737(5) 0.4232(2) 0.0834(14) Uani d . C
H8' 1 0.9025(2) 0.3755(5) 0.4072(2) 0.125 Uiso d R H
C9' 1 0.9074(2) 0.1905(5) 0.4903(2) 0.0774(13) Uani d . C
N10' 1 1.0296(2) 0.2018(4) 0.53430(14) 0.0844(12) Uani d . N
C11' 1 0.9206(2) 0.1072(5) 0.5350(2) 0.0728(12) Uani d . C
C12' 1 0.9834(2) 0.1145(5) 0.5561(2) 0.0820(14) Uani d . C
C13' 1 1.0153(2) 0.2805(5) 0.4920(2) 0.0783(13) Uani d . C
C14' 1 0.9531(2) 0.2822(5) 0.4673(2) 0.0765(13) Uani d . C
S1 1 0.72860(5) 0.2083(2) 0.44705(5) 0.0916(4) Uani d . S
S2 1 0.78856(6) 0.3573(2) 0.54038(6) 0.1047(5) Uani d . S
S3 1 0.74935(7) 0.0242(2) 0.35006(5) 0.1139(5) Uani d . S
C2a 1 0.7929(2) 0.2521(5) 0.4875(2) 0.0781(13) Uani d . C
N3a 1 0.8448(2) 0.1852(4) 0.46733(14) 0.0792(11) Uani d . N
N4a 1 0.8384(2) 0.1048(4) 0.42083(14) 0.0845(11) Uani d . N
C5a 1 0.7800(2) 0.1090(5) 0.4059(2) 0.0850(14) Uani d . C
C1 1 0.8180(2) -0.0768(7) 0.3272(2) 0.118(2) Uani d U C
H11 1 0.8431(2) -0.1074(7) 0.3573(2) 0.177 Uiso d R H
H12 1 0.8034(2) -0.1670(7) 0.3098(2) 0.177 Uiso d R H
C2 1 0.8594(3) 0.0019(9) 0.2918(3) 0.166(3) Uani d U C
H21 1 0.8944(3) -0.0628(9) 0.2817(3) 0.248 Uiso d R H
H22 1 0.8772(3) 0.0878(9) 0.3098(3) 0.248 Uiso d R H
N3 1 0.8246(3) 0.0521(9) 0.2435(2) 0.184(2) Uani d DU N
C4b 1 0.8194(5) -0.0535(11) 0.2075(3) 0.234(4) Uani d DU C
H4b1 1 0.8203(5) -0.1538(11) 0.2220(3) 0.351 Uiso d R H
H4b2 1 0.8568(5) -0.0474(11) 0.1852(3) 0.351 Uiso d R H
C5b 1 0.7762(4) -0.0419(11) 0.1657(3) 0.238(4) Uani d DU C
H5b1 1 0.7780(4) -0.1151(11) 0.1382(3) 0.357 Uiso d R H
H5b2 1 0.7414(4) -0.0647(11) 0.1888(3) 0.357 Uiso d R H
H5b3 1 0.7700(4) 0.0555(11) 0.1507(3) 0.357 Uiso d R H
C4c 1 0.8752(4) 0.1484(12) 0.2161(4) 0.223(3) Uani d DU C
H4c1 1 0.9131(4) 0.0982(12) 0.2288(4) 0.335 Uiso d R H
H4c2 1 0.8712(4) 0.1168(12) 0.1798(4) 0.335 Uiso d R H
C5c 1 0.8818(6) 0.2841(11) 0.2343(6) 0.385(7) Uani d DU C
H5c1 1 0.9127(6) 0.3454(11) 0.2167(6) 0.578 Uiso d R H
H5c2 1 0.8411(6) 0.3328(11) 0.2335(6) 0.578 Uiso d R H
H5c3 1 0.8947(6) 0.2690(11) 0.2700(6) 0.578 Uiso d R H

loop_
_atom_type_symbol
_atom_type_description
_atom_type_scat_dispersion_real
_atom_type_scat_dispersion_imag
_atom_type_scat_source
C C 0.0181 0.0091 'International Tables Vol C Tables 4.2.6.8 and 6.1.1.4'
H H 0.0000 0.0000 'International Tables Vol C Tables 4.2.6.8 and 6.1.1.4'
N N 0.0311 0.0180 'International Tables Vol C Tables 4.2.6.8 and 6.1.1.4'
O O 0.0492 0.0322 'International Tables Vol C Tables 4.2.6.8 and 6.1.1.4'
S S 0.3331 0.5567 'International Tables Vol C Tables 4.2.6.8 and 6.1.1.4'
Cl Cl 0.3639 0.7018 'International Tables Vol C Tables 4.2.6.8 and 6.1.1.4'

loop_
_geom_angle_atom_site_label_1
_geom_angle_atom_site_label_2
_geom_angle_atom_site_label_3
_geom_angle
_geom_angle_publ_flag
C2' C1' C11' 121.6(4) ?
C1' C2' C3' 119.1(4) ?
C4' C3' C2' 121.3(5) ?
C4' C3' Cl 121.0(4) ?
C2' C3' Cl 117.6(4) ?
C3' C4' C12' 120.6(4) ?
C6' C5' C13' 121.7(4) ?
C5' C6' C7' 120.5(4) ?
C8' C7' O1 124.9(4) ?
C8' C7' C6' 121.7(4) ?
O1 C7' C6' 113.3(4) ?
C7' O1 C7a 118.0(4) ?
C7' C8' C14' 119.2(4) ?
C11' C9' C14' 121.6(4) ?
C11' C9' N3a 120.0(3) ?
C14' C9' N3a 118.4(4) ?
C13' N10' C12' 118.4(4) ?
C9' C11' C1' 123.8(4) ?
C9' C11' C12' 118.0(4) ?
C1' C11' C12' 118.1(4) ?
N10' C12' C4' 118.7(4) ?
N10' C12' C11' 122.0(4) ?
C4' C12' C11' 119.2(4) ?
N10' C13' C5' 118.6(4) ?
N10' C13' C14' 124.4(4) ?
C5' C13' C14' 117.0(4) ?
C9' C14' C8' 124.6(4) ?
C9' C14' C13' 115.5(4) ?
C8' C14' C13' 119.9(4) ?
C2a S1 C5a 89.6(2) yes
C5a S3 C1 100.9(2) yes
N3a C2a S2 127.8(3) yes
N3a C2a S1 107.4(3) yes
S2 C2a S1 124.8(2) yes
C2a N3a N4a 118.6(3) yes
C2a N3a C9' 124.6(3) yes
N4a N3a C9' 116.8(3) yes
C5a N4a N3a 109.2(3) yes
N4a C5a S3 125.8(4) yes
N4a C5a S1 115.2(3) yes
S3 C5a S1 119.1(2) yes
C2 C1 S3 116.2(4) ?
C1 C2 N3 111.7(5) ?
C4b N3 C2 113.4(7) yes
C4b N3 C4c 98.1(6) yes
C2 N3 C4c 101.9(6) yes
N3 C4b C5b 121.8(9) ?
C5c C4c N3 115.7(9) ?

loop_
_geom_bond_atom_site_label_1
_geom_bond_atom_site_label_2
_geom_bond_distance
_geom_bond_publ_flag
Cl C3' 1.740(5) ?
C1' C2' 1.343(7) ?
C1' C11' 1.413(6) ?
C2' C3' 1.425(6) ?
C3' C4' 1.341(6) ?
C4' C12' 1.398(6) ?
C5' C6' 1.334(7) ?
C5' C13' 1.425(6) ?
C6' C7' 1.405(6) ?
C7' C8' 1.362(6) ?
C7' O1 1.368(6) ?
O1 C7a 1.424(6) ?
C8' C14' 1.409(6) ?
C9' C11' 1.389(6) ?
C9' C14' 1.393(6) ?
C9' N3a 1.438(4) yes
N10' C13' 1.323(6) ?
N10' C12' 1.363(5) ?
C11' C12' 1.425(5) ?
C13' C14' 1.449(6) ?
S1 C2a 1.744(4) yes
S1 C5a 1.748(5) yes
S2 C2a 1.646(5) yes
S3 C5a 1.737(5) yes
S3 C1 1.797(5) yes
C2a N3a 1.345(5) yes
N3a N4a 1.393(5) yes
N4a C5a 1.284(5) yes
C1 C2 1.436(7) yes
C2 N3 1.502(9) yes
N3 C4b 1.321(10) yes
N3 C4c 1.534(10) yes
C4b C5b 1.403(11) yes
C4c C5c 1.307(13) yes

loop_
_geom_torsion_atom_site_label_1
_geom_torsion_atom_site_label_2
_geom_torsion_atom_site_label_3
_geom_torsion_atom_site_label_4
_geom_torsion
C11' C1' C2' C3' 0.3(7)
C1' C2' C3' C4' -2.5(7)
C1' C2' C3' Cl 179.9(4)
C2' C3' C4' C12' 1.9(7)
Cl C3' C4' C12' 179.4(4)
C13' C5' C6' C7' 0.7(7)
C5' C6' C7' C8' 0.1(7)
C5' C6' C7' O1 178.3(4)
C8' C7' O1 C7a 5.3(7)
C6' C7' O1 C7a -172.9(5)
O1 C7' C8' C14' -179.0(4)
C6' C7' C8' C14' -0.9(7)
C14' C9' C11' C1' 179.9(4)
N3a C9' C11' C1' 1.0(6)
C14' C9' C11' C12' -1.8(6)
N3a C9' C11' C12' 179.3(3)
C2' C1' C11' C9' -179.2(4)
C2' C1' C11' C12' 2.5(7)
C13' N10' C12' C4' -178.0(4)
C13' N10' C12' C11' -0.6(6)
C3' C4' C12' N10' 178.4(4)
C3' C4' C12' C11' 0.9(7)
C9' C11' C12' N10' 1.1(6)
C1' C11' C12' N10' 179.5(4)
C9' C11' C12' C4' 178.5(4)
C1' C11' C12' C4' -3.1(6)
C12' N10' C13' C5' 179.1(4)
C12' N10' C13' C14' 0.9(7)
C6' C5' C13' N10' -179.0(4)
C6' C5' C13' C14' -0.6(7)
C11' C9' C14' C8' -177.5(4)
N3a C9' C14' C8' 1.3(6)
C11' C9' C14' C13' 2.0(6)
N3a C9' C14' C13' -179.2(3)
C7' C8' C14' C9' -179.5(4)
C7' C8' C14' C13' 1.0(6)
N10' C13' C14' C9' -1.5(7)
C5' C13' C14' C9' -179.8(4)
N10' C13' C14' C8' 178.0(4)
C5' C13' C14' C8' -0.2(6)
C5a S1 C2a N3a -1.8(3)
C5a S1 C2a S2 177.9(3)
S2 C2a N3a N4a -177.7(3)
S1 C2a N3a N4a 2.0(5)
S2 C2a N3a C9' 2.3(6)
S1 C2a N3a C9' -178.0(2)
C11' C9' N3a C2a 73.9(4)
C14' C9' N3a C2a -105.0(4)
C11' C9' N3a N4a -106.2(3)
C14' C9' N3a N4a 75.0(4)
C2a N3a N4a C5a -1.0(5)
C9' N3a N4a C5a 179.0(3)
N3a N4a C5a S3 -179.8(3)
N3a N4a C5a S1 -0.6(5)
C1 S3 C5a N4a 5.5(5)
C1 S3 C5a S1 -173.7(3)
C2a S1 C5a N4a 1.5(4)
C2a S1 C5a S3 -179.2(3)
C5a S3 C1 C2 -89.6(4)
S3 C1 C2 N3 -58.4(7)
C1 C2 N3 C4b -82.6(8)
C1 C2 N3 C4c 173.0(6)
C2 N3 C4b C5b 164.3(7)
C4c N3 C4b C5b -88.9(10)
C4b N3 C4c C5c 164.1(10)
C2 N3 C4c C5c -79.8(11)

loop_
_cod_related_entry_id
_cod_related_entry_database
_cod_related_entry_code
1 ChemSpider 21138045
